data_7125769
loop_
_publ_author_name
'Zhang, Zhen-Zhen'
'Zhang, Yongna'
'Duan, Hui-Xin'
'Deng, Zhuo-Fei'
'Wang, You-Qing'

_publ_section_title
;
 Enantioselective (3+2) cycloaddition via N-heterocyclic carbene-catalyzed
 addition of homoenolates to cyclic N-sulfonyl trifluoromethylated
 ketimines: synthesis of fused N-heterocycle \g-lactams.
;
_journal_issue 10
_journal_name_full 'Chemical communications (Cambridge, England)'
_journal_page_first 1553
_journal_page_last 1556
_journal_paper_doi 10.1039/c9cc09269b
_journal_volume 56
_journal_year 2020
_chemical_absolute_configuration ad
_chemical_formula_moiety 'C17 H11 Cl F3 N O4 S'
_chemical_formula_sum 'C17 H11 Cl F3 N O4 S'
_chemical_formula_weight 417.78
_space_group_crystal_system orthorhombic
_space_group_IT_number 19
_space_group_name_Hall 'P 2ac 2ab'
_space_group_name_H-M_alt 'P 21 21 21'
_atom_sites_solution_hydrogens geom
_atom_sites_solution_primary direct
_audit_creation_date 2019-04-22
_audit_creation_method
;
Olex2 1.2
(compiled 2018.05.29 svn.r3508 for OlexSys, GUI svn.r5506)
;
_audit_update_record
;
2019-05-29 deposited with the CCDC.	2020-01-03 downloaded from the CCDC.
;
_cell_angle_alpha 90
_cell_angle_beta 90
_cell_angle_gamma 90
_cell_formula_units_Z 4
_cell_length_a 7.5867(3)
_cell_length_b 14.1693(4)
_cell_length_c 16.4025(5)
_cell_measurement_reflns_used 2699
_cell_measurement_temperature 293(2)
_cell_measurement_theta_max 70.7400
_cell_measurement_theta_min 5.3740
_cell_volume 1763.24(10)
_computing_cell_refinement
;
CrysAlisPro, Agilent Technologies,
Version 1.171.37.35 (release 13-08-2014 CrysAlis171 .NET)
(compiled Aug 13 2014,18:06:01)
;
_computing_data_collection
;
CrysAlisPro, Agilent Technologies,
Version 1.171.37.35 (release 13-08-2014 CrysAlis171 .NET)
(compiled Aug 13 2014,18:06:01)
;
_computing_data_reduction
;
CrysAlisPro, Agilent Technologies,
Version 1.171.37.35 (release 13-08-2014 CrysAlis171 .NET)
(compiled Aug 13 2014,18:06:01)
;
_computing_molecular_graphics 'Olex2 (Dolomanov et al., 2009)'
_computing_publication_material 'Olex2 (Dolomanov et al., 2009)'
_computing_structure_refinement 'ShelXL (Sheldrick, 2015)'
_computing_structure_solution 'ShelXS (Sheldrick, 2008)'
_diffrn_ambient_temperature 293(2)
_diffrn_detector 'CCD plate'
_diffrn_detector_area_resol_mean 16.2312
_diffrn_detector_type Eos
_diffrn_measured_fraction_theta_full 1.000
_diffrn_measured_fraction_theta_max 1.000
_diffrn_measurement_details
;
#__ type_ start__ end____ width___ exp.time_
  1 omega -108.00  -32.00   1.0000    1.0000
omega____ theta____ kappa____ phi______ frames
    -      -33.5000  178.0000  -90.0000 76

#__ type_ start__ end____ width___ exp.time_
  2 omega   81.00  106.00   1.0000    1.0000
omega____ theta____ kappa____ phi______ frames
    -       36.4734   77.0000   90.0000 25

#__ type_ start__ end____ width___ exp.time_
  3 omega   13.00   67.00   1.0000    1.0000
omega____ theta____ kappa____ phi______ frames
    -       36.4734   77.0000   90.0000 54

#__ type_ start__ end____ width___ exp.time_
  4 omega   60.00  105.00   1.0000    1.0000
omega____ theta____ kappa____ phi______ frames
    -       36.4734  178.0000  -30.0000 45

#__ type_ start__ end____ width___ exp.time_
  5 omega    1.00   69.00   1.0000    1.0000
omega____ theta____ kappa____ phi______ frames
    -       36.4734  -99.0000 -180.0000 68

#__ type_ start__ end____ width___ exp.time_
  6 omega   -4.00   77.00   1.0000    1.0000
omega____ theta____ kappa____ phi______ frames
    -       36.4734  -99.0000  -30.0000 81

#__ type_ start__ end____ width___ exp.time_
  7 omega   64.00   96.00   1.0000    1.0000
omega____ theta____ kappa____ phi______ frames
    -       36.4734  178.0000    0.0000 32

#__ type_ start__ end____ width___ exp.time_
  8 omega   60.00  107.00   1.0000    5.0000
omega____ theta____ kappa____ phi______ frames
    -      108.0000  -94.0000 -150.0000 47

#__ type_ start__ end____ width___ exp.time_
  9 omega   51.00   92.00   1.0000    5.0000
omega____ theta____ kappa____ phi______ frames
    -      108.0000  -45.0000  -90.0000 41

#__ type_ start__ end____ width___ exp.time_
 10 omega   47.00  105.00   1.0000    5.0000
omega____ theta____ kappa____ phi______ frames
    -      108.0000  -94.0000  120.0000 58

#__ type_ start__ end____ width___ exp.time_
 11 omega  101.00  136.00   1.0000    5.0000
omega____ theta____ kappa____ phi______ frames
    -      108.0000   94.0000   89.0000 35

#__ type_ start__ end____ width___ exp.time_
 12 omega   52.00   90.00   1.0000    5.0000
omega____ theta____ kappa____ phi______ frames
    -      108.0000  -45.0000  120.0000 38

#__ type_ start__ end____ width___ exp.time_
 13 omega   38.00   81.00   1.0000    5.0000
omega____ theta____ kappa____ phi______ frames
    -      108.0000  -45.0000   60.0000 43

#__ type_ start__ end____ width___ exp.time_
 14 omega   39.00   75.00   1.0000    5.0000
omega____ theta____ kappa____ phi______ frames
    -      108.0000  -45.0000    0.0000 36

#__ type_ start__ end____ width___ exp.time_
 15 omega   39.00   95.00   1.0000    5.0000
omega____ theta____ kappa____ phi______ frames
    -      108.0000  -45.0000 -180.0000 56

#__ type_ start__ end____ width___ exp.time_
 16 omega   37.00  115.00   1.0000    5.0000
omega____ theta____ kappa____ phi______ frames
    -      108.0000 -111.0000  -30.0000 78

#__ type_ start__ end____ width___ exp.time_
 17 omega   39.00   83.00   1.0000    5.0000
omega____ theta____ kappa____ phi______ frames
    -      108.0000  -30.0000   90.0000 44
;
_diffrn_measurement_device 'four-circle diffractometer'
_diffrn_measurement_device_type 'Xcalibur, Eos, Gemini'
_diffrn_measurement_method '\w scans'
_diffrn_orient_matrix_UB_11 0.1570862000
_diffrn_orient_matrix_UB_12 -0.0005554000
_diffrn_orient_matrix_UB_13 0.0595703000
_diffrn_orient_matrix_UB_21 0.1038744000
_diffrn_orient_matrix_UB_22 0.0647060000
_diffrn_orient_matrix_UB_23 -0.0582358000
_diffrn_orient_matrix_UB_31 -0.0758063000
_diffrn_orient_matrix_UB_32 0.0873204000
_diffrn_orient_matrix_UB_33 0.0435061000
_diffrn_radiation_monochromator graphite
_diffrn_radiation_probe x-ray
_diffrn_radiation_type CuK\a
_diffrn_radiation_wavelength 1.54184
_diffrn_reflns_av_R_equivalents 0.0310
_diffrn_reflns_av_unetI/netI 0.0418
_diffrn_reflns_Laue_measured_fraction_full 1.000
_diffrn_reflns_Laue_measured_fraction_max 1.000
_diffrn_reflns_limit_h_max 7
_diffrn_reflns_limit_h_min -9
_diffrn_reflns_limit_k_max 16
_diffrn_reflns_limit_k_min -12
_diffrn_reflns_limit_l_max 19
_diffrn_reflns_limit_l_min -16
_diffrn_reflns_number 6409
_diffrn_reflns_point_group_measured_fraction_full 1.000
_diffrn_reflns_point_group_measured_fraction_max 1.000
_diffrn_reflns_theta_full 67.070
_diffrn_reflns_theta_max 67.070
_diffrn_reflns_theta_min 4.123
_diffrn_source 'Enhance (Cu) X-ray Source'
_exptl_absorpt_coefficient_mu 3.545
_exptl_absorpt_correction_T_max 1.00000
_exptl_absorpt_correction_T_min 0.83017
_exptl_absorpt_correction_type multi-scan
_exptl_absorpt_process_details
;
CrysAlisPro, Agilent Technologies,
Version 1.171.37.35 (release 13-08-2014 CrysAlis171 .NET)
(compiled Aug 13 2014,18:06:01)
Empirical absorption correction using spherical harmonics,
 implemented in SCALE3 ABSPACK scaling algorithm.
;
_exptl_crystal_colour colourless
_exptl_crystal_colour_primary colourless
_exptl_crystal_density_diffrn 1.574
_exptl_crystal_description block
_exptl_crystal_F_000 848
_exptl_crystal_size_max 0.16
_exptl_crystal_size_mid 0.13
_exptl_crystal_size_min 0.1
_refine_diff_density_max 0.163
_refine_diff_density_min -0.278
_refine_diff_density_rms 0.048
_refine_ls_abs_structure_details
;
 Flack x determined using 1097 quotients [(I+)-(I-)]/[(I+)+(I-)]
 (Parsons, Flack and Wagner, Acta Cryst. B69 (2013) 249-259).
;
_refine_ls_abs_structure_Flack 0.003(14)
_refine_ls_extinction_method none
_refine_ls_goodness_of_fit_ref 1.059
_refine_ls_hydrogen_treatment constr
_refine_ls_matrix_type full
_refine_ls_number_parameters 244
_refine_ls_number_reflns 3143
_refine_ls_number_restraints 0
_refine_ls_restrained_S_all 1.059
_refine_ls_R_factor_all 0.0424
_refine_ls_R_factor_gt 0.0375
_refine_ls_shift/su_max 0.000
_refine_ls_shift/su_mean 0.000
_refine_ls_structure_factor_coef Fsqd
_refine_ls_weighting_details 'w=1/[\s^2^(Fo^2^)+(0.0472P)^2^] where P=(Fo^2^+2Fc^2^)/3'
_refine_ls_weighting_scheme calc
_refine_ls_wR_factor_gt 0.0915
_refine_ls_wR_factor_ref 0.0963
_reflns_Friedel_coverage 0.727
_reflns_Friedel_fraction_full 0.999
_reflns_Friedel_fraction_max 0.999
_reflns_number_gt 2872
_reflns_number_total 3143
_reflns_threshold_expression 'I > 2\s(I)'
_cod_data_source_file c9cc09269b2.cif
_cod_data_source_block 20190497
_cod_depositor_comments 'Adding full bibliography for 7125769.cif.'
_cod_original_cell_volume 1763.24(9)
_cod_database_code 7125769
_shelx_shelxl_version_number 2014/7
_chemical_oxdiff_formula C20H20N4O4S1Cl1
_chemical_oxdiff_usercomment 1
_shelx_space_group_comment
;
The symmetry employed for this shelxl refinement is uniquely defined
by the following loop, which should always be used as a source of
symmetry information in preference to the above space-group names.
They are only intended as comments.
;
_shelx_estimated_absorpt_t_max 0.718
_shelx_estimated_absorpt_t_min 0.601
_reflns_odcompleteness_completeness 99.89
_reflns_odcompleteness_iscentric 1
_reflns_odcompleteness_theta 66.97
_olex2_refinement_description
;
1. Fixed Uiso
 At 1.2 times of:
  All C(H) groups, All C(H,H) groups
2.a Ternary CH refined with riding coordinates:
 C8(H8)
2.b Secondary CH2 refined with riding coordinates:
 C9(H9A,H9B)
2.c Aromatic/amide H refined with riding coordinates:
 C2(H2), C4(H4), C5(H5), C13(H13), C14(H14), C15(H15), C16(H16), C17(H17)
;
_olex2_submission_special_instructions 'No special instructions were received'

loop_
_space_group_symop_operation_xyz
'x, y, z'
'-x+1/2, -y, z+1/2'
'x+1/2, -y+1/2, -z'
'-x, y+1/2, -z+1/2'

loop_
_atom_site_label
_atom_site_type_symbol
_atom_site_fract_x
_atom_site_fract_y
_atom_site_fract_z
_atom_site_U_iso_or_equiv
_atom_site_adp_type
_atom_site_occupancy
_atom_site_site_symmetry_order
_atom_site_calc_flag
_atom_site_refinement_flags_posn
C1 C 0.7482(5) 0.6196(3) 0.3616(2) 0.0432(8) Uani 1 1 d .
C2 C 0.7361(6) 0.7019(3) 0.4045(3) 0.0562(11) Uani 1 1 d .
H2 H 0.7591 0.7599 0.3802 0.067 Uiso 1 1 calc R
C3 C 0.6881(6) 0.6952(3) 0.4856(3) 0.0610(12) Uani 1 1 d .
C4 C 0.6473(6) 0.6103(3) 0.5207(3) 0.0578(11) Uani 1 1 d .
H4 H 0.6097 0.6080 0.5746 0.069 Uiso 1 1 calc R
C5 C 0.6620(5) 0.5285(3) 0.4761(2) 0.0476(8) Uani 1 1 d .
H5 H 0.6354 0.4709 0.5003 0.057 Uiso 1 1 calc R
C6 C 0.7168(5) 0.5311(2) 0.3944(2) 0.0409(8) Uani 1 1 d .
C7 C 0.7379(5) 0.4442(3) 0.3419(2) 0.0395(7) Uani 1 1 d .
C8 C 0.8067(5) 0.3514(2) 0.3848(2) 0.0426(8) Uani 1 1 d .
H8 H 0.7054 0.3122 0.3999 0.051 Uiso 1 1 calc R
C9 C 0.9114(7) 0.3013(3) 0.3175(2) 0.0542(10) Uani 1 1 d .
H9A H 1.0096 0.2664 0.3405 0.065 Uiso 1 1 calc R
H9B H 0.8365 0.2577 0.2877 0.065 Uiso 1 1 calc R
C10 C 0.9766(6) 0.3788(3) 0.2622(2) 0.0498(9) Uani 1 1 d .
C11 C 0.5598(6) 0.4230(3) 0.3003(3) 0.0547(9) Uani 1 1 d .
C12 C 0.9196(5) 0.3681(2) 0.4596(2) 0.0406(7) Uani 1 1 d .
C13 C 0.8743(6) 0.3237(3) 0.5316(3) 0.0522(10) Uani 1 1 d .
H13 H 0.7771 0.2838 0.5331 0.063 Uiso 1 1 calc R
C14 C 0.9734(7) 0.3383(4) 0.6019(3) 0.0647(13) Uani 1 1 d .
H14 H 0.9407 0.3092 0.6504 0.078 Uiso 1 1 calc R
C15 C 1.1193(7) 0.3956(4) 0.5999(3) 0.0700(14) Uani 1 1 d .
H15 H 1.1858 0.4051 0.6468 0.084 Uiso 1 1 calc R
C16 C 1.1671(6) 0.4392(4) 0.5273(3) 0.0638(11) Uani 1 1 d .
H16 H 1.2665 0.4776 0.5254 0.077 Uiso 1 1 calc R
C17 C 1.0668(6) 0.4256(3) 0.4579(3) 0.0525(9) Uani 1 1 d .
H17 H 1.0986 0.4555 0.4096 0.063 Uiso 1 1 calc R
Cl1 Cl 0.6819(3) 0.79690(11) 0.54465(11) 0.0979(6) Uani 1 1 d .
F1 F 0.5681(4) 0.3486(2) 0.25043(18) 0.0772(8) Uani 1 1 d .
F2 F 0.5037(4) 0.4959(2) 0.2566(2) 0.0797(9) Uani 1 1 d .
F3 F 0.4366(4) 0.4041(2) 0.35571(18) 0.0744(8) Uani 1 1 d .
N1 N 0.8705(4) 0.4582(2) 0.27722(18) 0.0418(7) Uani 1 1 d .
O1 O 0.7867(4) 0.62575(18) 0.27683(16) 0.0494(7) Uani 1 1 d .
O2 O 1.1004(4) 0.5848(2) 0.28317(17) 0.0541(7) Uani 1 1 d .
O3 O 0.9283(5) 0.5677(2) 0.15807(16) 0.0604(7) Uani 1 1 d .
O4 O 1.0942(5) 0.3781(2) 0.2138(2) 0.0676(9) Uani 1 1 d .
S1 S 0.94012(12) 0.56281(6) 0.24366(5) 0.0423(2) Uani 1 1 d .

loop_
_atom_site_aniso_label
_atom_site_aniso_U_11
_atom_site_aniso_U_22
_atom_site_aniso_U_33
_atom_site_aniso_U_23
_atom_site_aniso_U_13
_atom_site_aniso_U_12
C1 0.0433(19) 0.0438(19) 0.0427(18) 0.0066(16) 0.0099(15) 0.0071(15)
C2 0.058(2) 0.0394(19) 0.071(3) 0.0035(19) 0.020(2) 0.0063(18)
C3 0.062(3) 0.050(2) 0.071(3) -0.014(2) 0.025(2) 0.006(2)
C4 0.060(3) 0.062(3) 0.051(2) -0.0016(19) 0.021(2) 0.010(2)
C5 0.047(2) 0.048(2) 0.048(2) 0.0082(16) 0.0140(18) 0.0048(16)
C6 0.0417(19) 0.0391(17) 0.0419(18) 0.0041(14) 0.0031(14) 0.0044(15)
C7 0.0429(18) 0.0389(18) 0.0367(16) 0.0053(15) -0.0006(14) -0.0029(15)
C8 0.052(2) 0.0314(16) 0.0448(19) 0.0035(15) -0.0017(16) -0.0035(14)
C9 0.073(3) 0.0372(17) 0.053(2) -0.0079(16) -0.005(2) 0.0050(19)
C10 0.063(2) 0.0446(18) 0.0418(18) -0.0122(16) -0.0002(18) 0.0067(17)
C11 0.050(2) 0.057(2) 0.057(2) 0.0080(19) -0.005(2) -0.006(2)
C12 0.0446(19) 0.0342(15) 0.0431(17) 0.0010(13) -0.0022(15) 0.0093(15)
C13 0.058(2) 0.049(2) 0.049(2) 0.0081(17) 0.0035(18) 0.0107(18)
C14 0.080(3) 0.075(3) 0.0389(19) 0.007(2) 0.003(2) 0.035(3)
C15 0.069(3) 0.087(3) 0.054(2) -0.016(2) -0.016(2) 0.031(3)
C16 0.052(2) 0.069(3) 0.070(3) -0.013(2) -0.015(2) 0.005(2)
C17 0.051(2) 0.052(2) 0.055(2) 0.0040(17) -0.0032(19) -0.0015(19)
Cl1 0.1162(13) 0.0678(8) 0.1096(12) -0.0376(8) 0.0499(10) -0.0036(8)
F1 0.0775(18) 0.0830(18) 0.0713(17) -0.0132(15) -0.0205(17) -0.0174(15)
F2 0.0669(16) 0.0871(19) 0.085(2) 0.0325(17) -0.0280(15) -0.0028(14)
F3 0.0474(13) 0.094(2) 0.0817(18) 0.0136(16) 0.0008(14) -0.0165(14)
N1 0.0474(16) 0.0395(15) 0.0385(14) 0.0001(11) 0.0060(12) 0.0009(12)
O1 0.0628(17) 0.0426(13) 0.0429(14) 0.0116(11) 0.0112(12) 0.0068(12)
O2 0.0543(17) 0.0552(16) 0.0529(15) -0.0049(12) 0.0037(12) -0.0103(13)
O3 0.080(2) 0.0631(17) 0.0382(12) 0.0061(13) 0.0060(14) -0.0019(17)
O4 0.078(2) 0.0645(18) 0.0603(17) -0.0127(15) 0.0216(17) 0.0132(17)
S1 0.0503(5) 0.0423(4) 0.0343(4) 0.0022(3) 0.0064(4) -0.0031(4)

loop_
_atom_type_symbol
_atom_type_description
_atom_type_scat_dispersion_real
_atom_type_scat_dispersion_imag
_atom_type_scat_source
C C 0.0181 0.0091 'International Tables Vol C Tables 4.2.6.8 and 6.1.1.4'
H H 0.0000 0.0000 'International Tables Vol C Tables 4.2.6.8 and 6.1.1.4'
Cl Cl 0.3639 0.7018 'International Tables Vol C Tables 4.2.6.8 and 6.1.1.4'
F F 0.0727 0.0534 'International Tables Vol C Tables 4.2.6.8 and 6.1.1.4'
N N 0.0311 0.0180 'International Tables Vol C Tables 4.2.6.8 and 6.1.1.4'
O O 0.0492 0.0322 'International Tables Vol C Tables 4.2.6.8 and 6.1.1.4'
S S 0.3331 0.5567 'International Tables Vol C Tables 4.2.6.8 and 6.1.1.4'

loop_
_geom_angle_atom_site_label_1
_geom_angle_atom_site_label_2
_geom_angle_atom_site_label_3
_geom_angle
C2 C1 C6 124.2(4)
C2 C1 O1 117.7(4)
C6 C1 O1 118.0(3)
C1 C2 H2 121.5
C1 C2 C3 117.1(4)
C3 C2 H2 121.5
C2 C3 Cl1 119.2(4)
C4 C3 C2 121.6(4)
C4 C3 Cl1 119.2(4)
C3 C4 H4 120.0
C3 C4 C5 119.9(4)
C5 C4 H4 120.0
C4 C5 H5 119.7
C4 C5 C6 120.7(4)
C6 C5 H5 119.7
C1 C6 C5 116.4(3)
C1 C6 C7 119.9(3)
C5 C6 C7 123.7(3)
C6 C7 C8 117.3(3)
C6 C7 C11 108.6(3)
C11 C7 C8 108.9(3)
N1 C7 C6 111.9(3)
N1 C7 C8 101.9(3)
N1 C7 C11 107.8(3)
C7 C8 H8 109.0
C9 C8 C7 103.6(3)
C9 C8 H8 109.0
C12 C8 C7 114.7(3)
C12 C8 H8 109.0
C12 C8 C9 111.2(3)
C8 C9 H9A 110.7
C8 C9 H9B 110.7
H9A C9 H9B 108.8
C10 C9 C8 105.4(3)
C10 C9 H9A 110.7
C10 C9 H9B 110.7
N1 C10 C9 106.9(3)
O4 C10 C9 129.7(4)
O4 C10 N1 123.5(4)
F1 C11 C7 112.5(4)
F2 C11 C7 111.5(3)
F2 C11 F1 107.4(4)
F2 C11 F3 107.4(4)
F3 C11 C7 110.6(3)
F3 C11 F1 107.0(4)
C13 C12 C8 118.7(4)
C13 C12 C17 119.1(4)
C17 C12 C8 122.1(3)
C12 C13 H13 119.8
C12 C13 C14 120.4(4)
C14 C13 H13 119.8
C13 C14 H14 119.9
C15 C14 C13 120.2(4)
C15 C14 H14 119.9
C14 C15 H15 120.2
C14 C15 C16 119.6(4)
C16 C15 H15 120.2
C15 C16 H16 120.0
C17 C16 C15 120.0(5)
C17 C16 H16 120.0
C12 C17 H17 119.7
C16 C17 C12 120.7(4)
C16 C17 H17 119.7
C7 N1 S1 124.9(2)
C10 N1 C7 114.2(3)
C10 N1 S1 118.2(3)
C1 O1 S1 117.2(2)
O1 S1 N1 99.00(15)
O2 S1 N1 108.50(17)
O2 S1 O1 110.82(17)
O3 S1 N1 110.62(18)
O3 S1 O1 105.77(19)
O3 S1 O2 120.1(2)

loop_
_geom_bond_atom_site_label_1
_geom_bond_atom_site_label_2
_geom_bond_distance
C1 C2 1.364(6)
C1 C6 1.385(5)
C1 O1 1.424(4)
C2 H2 0.9300
C2 C3 1.383(6)
C3 C4 1.369(7)
C3 Cl1 1.737(4)
C4 H4 0.9300
C4 C5 1.375(6)
C5 H5 0.9300
C5 C6 1.403(5)
C6 C7 1.511(5)
C7 C8 1.581(5)
C7 C11 1.543(5)
C7 N1 1.475(4)
C8 H8 0.9800
C8 C9 1.534(6)
C8 C12 1.516(5)
C9 H9A 0.9700
C9 H9B 0.9700
C9 C10 1.507(6)
C10 N1 1.404(5)
C10 O4 1.195(5)
C11 F1 1.335(5)
C11 F2 1.327(5)
C11 F3 1.331(5)
C12 C13 1.381(6)
C12 C17 1.383(6)
C13 H13 0.9300
C13 C14 1.392(7)
C14 H14 0.9300
C14 C15 1.373(8)
C15 H15 0.9300
C15 C16 1.390(8)
C16 H16 0.9300
C16 C17 1.382(6)
C17 H17 0.9300
N1 S1 1.668(3)
O1 S1 1.564(3)
O2 S1 1.413(3)
O3 S1 1.408(3)

loop_
_geom_torsion_atom_site_label_1
_geom_torsion_atom_site_label_2
_geom_torsion_atom_site_label_3
_geom_torsion_atom_site_label_4
_geom_torsion
C1 C2 C3 C4 -2.6(7)
C1 C2 C3 Cl1 176.6(4)
C1 C6 C7 C8 146.3(4)
C1 C6 C7 C11 -89.8(4)
C1 C6 C7 N1 29.1(5)
C1 O1 S1 N1 54.2(3)
C1 O1 S1 O2 -59.6(3)
C1 O1 S1 O3 168.8(3)
C2 C1 C6 C5 2.8(6)
C2 C1 C6 C7 -178.7(4)
C2 C1 O1 S1 129.8(4)
C2 C3 C4 C5 3.2(8)
C3 C4 C5 C6 -0.7(7)
C4 C5 C6 C1 -2.2(6)
C4 C5 C6 C7 179.3(4)
C5 C6 C7 C8 -35.3(5)
C5 C6 C7 C11 88.6(4)
C5 C6 C7 N1 -152.5(4)
C6 C1 C2 C3 -0.5(7)
C6 C1 O1 S1 -53.4(4)
C6 C7 C8 C9 -148.2(3)
C6 C7 C8 C12 -26.8(5)
C6 C7 C11 F1 178.0(3)
C6 C7 C11 F2 57.2(4)
C6 C7 C11 F3 -62.3(4)
C6 C7 N1 C10 141.2(3)
C6 C7 N1 S1 -19.7(4)
C7 C8 C9 C10 27.9(4)
C7 C8 C12 C13 126.8(4)
C7 C8 C12 C17 -53.7(5)
C7 N1 S1 O1 -17.8(3)
C7 N1 S1 O2 97.8(3)
C7 N1 S1 O3 -128.5(3)
C8 C7 C11 F1 -53.2(4)
C8 C7 C11 F2 -174.0(3)
C8 C7 C11 F3 66.5(4)
C8 C7 N1 C10 15.1(4)
C8 C7 N1 S1 -145.9(3)
C8 C9 C10 N1 -19.4(4)
C8 C9 C10 O4 160.5(4)
C8 C12 C13 C14 -179.1(4)
C8 C12 C17 C16 -179.9(4)
C9 C8 C12 C13 -116.0(4)
C9 C8 C12 C17 63.5(5)
C9 C10 N1 C7 2.3(4)
C9 C10 N1 S1 164.6(3)
C10 N1 S1 O1 -178.1(3)
C10 N1 S1 O2 -62.5(3)
C10 N1 S1 O3 71.2(3)
C11 C7 C8 C9 88.1(4)
C11 C7 C8 C12 -150.5(3)
C11 C7 N1 C10 -99.5(4)
C11 C7 N1 S1 99.6(3)
C12 C8 C9 C10 -95.9(4)
C12 C13 C14 C15 -1.3(6)
C13 C12 C17 C16 -0.4(6)
C13 C14 C15 C16 0.3(7)
C14 C15 C16 C17 0.7(7)
C15 C16 C17 C12 -0.7(7)
C17 C12 C13 C14 1.4(6)
Cl1 C3 C4 C5 -176.0(4)
N1 C7 C8 C9 -25.7(4)
N1 C7 C8 C12 95.8(4)
N1 C7 C11 F1 56.6(4)
N1 C7 C11 F2 -64.2(4)
N1 C7 C11 F3 176.3(3)
O1 C1 C2 C3 176.2(4)
O1 C1 C6 C5 -173.8(3)
O1 C1 C6 C7 4.7(5)
O4 C10 N1 C7 -177.7(4)
O4 C10 N1 S1 -15.3(6)
